data_1517440
loop_
_publ_author_name
'Liu, Gang'
'Mei, Guangjian'
'Chen, Runwen'
'Yuan, Haina'
'Yang, Zhen'
'Li, Chuang-Chuang'

_publ_section_title
;
 Total Synthesis of Aplykurodinone-1.
;
_journal_issue 17
_journal_name_full 'Organic letters'
_journal_page_first 4380
_journal_paper_doi 10.1021/ol502220r
_journal_volume 16
_journal_year 2014
_chemical_formula_moiety 'C12 H14 O3'
_chemical_formula_sum 'C12 H14 O3'
_chemical_formula_weight 206.23
_chemical_name_systematic
;
 ?
;
_space_group_IT_number 14
_symmetry_cell_setting monoclinic
_symmetry_space_group_name_Hall '-P 2ybc'
_symmetry_space_group_name_H-M 'P 1 21/c 1'
_atom_sites_solution_hydrogens geom
_atom_sites_solution_primary direct
_atom_sites_solution_secondary difmap
_audit_creation_method SHELXL-97
_cell_angle_alpha 90.00
_cell_angle_beta 100.429(7)
_cell_angle_gamma 90.00
_cell_formula_units_Z 4
_cell_length_a 10.1115(2)
_cell_length_b 9.6680(2)
_cell_length_c 10.4467(7)
_cell_measurement_reflns_used 5409
_cell_measurement_temperature 113(2)
_cell_measurement_theta_max 68.30
_cell_measurement_theta_min 7.20
_cell_volume 1004.38(8)
_computing_cell_refinement 'CrystalClear-SM Auto 2.0 r4'
_computing_data_collection 'CrystalClear-SM Auto 2.0 r4 (Rigaku, 2009)'
_computing_data_reduction 'CrystalClear-SM Auto 2.0 r4'
_computing_molecular_graphics 'CrystalStructure 4.0'
_computing_publication_material 'CrystalStructure 4.0 (Rigaku, 2009)'
_computing_structure_refinement 'SHELXL97 (Sheldrick, 1997)'
_computing_structure_solution 'SHELXS97 (Sheldrick, 1997)'
_diffrn_ambient_temperature 113(2)
_diffrn_measured_fraction_theta_full 0.968
_diffrn_measured_fraction_theta_max 0.968
_diffrn_measurement_device_type 'Rigaku Saturn944+ CCD'
_diffrn_measurement_method \w
_diffrn_radiation_monochromator graphite
_diffrn_radiation_source 'fine-focus sealed tube'
_diffrn_radiation_type CuK\a
_diffrn_radiation_wavelength 1.54178
_diffrn_reflns_av_R_equivalents 0.0595
_diffrn_reflns_av_sigmaI/netI 0.0533
_diffrn_reflns_limit_h_max 12
_diffrn_reflns_limit_h_min -11
_diffrn_reflns_limit_k_max 11
_diffrn_reflns_limit_k_min -8
_diffrn_reflns_limit_l_max 12
_diffrn_reflns_limit_l_min -11
_diffrn_reflns_number 5691
_diffrn_reflns_theta_full 68.26
_diffrn_reflns_theta_max 68.26
_diffrn_reflns_theta_min 7.24
_exptl_absorpt_coefficient_mu 0.797
_exptl_absorpt_correction_T_max 0.852
_exptl_absorpt_correction_T_min 0.491
_exptl_absorpt_correction_type multi-scan
_exptl_absorpt_process_details 'Jacobson, R. (1998) Private communication'
_exptl_crystal_colour colorless
_exptl_crystal_density_diffrn 1.364
_exptl_crystal_density_method 'not measured'
_exptl_crystal_description block
_exptl_crystal_F_000 440
_exptl_crystal_size_max 0.2
_exptl_crystal_size_mid 0.2
_exptl_crystal_size_min 0.2
_refine_diff_density_max 0.348
_refine_diff_density_min -0.304
_refine_diff_density_rms 0.084
_refine_ls_extinction_method none
_refine_ls_goodness_of_fit_ref 1.109
_refine_ls_hydrogen_treatment constr
_refine_ls_matrix_type full
_refine_ls_number_parameters 137
_refine_ls_number_reflns 1783
_refine_ls_number_restraints 0
_refine_ls_restrained_S_all 1.109
_refine_ls_R_factor_all 0.0538
_refine_ls_R_factor_gt 0.0461
_refine_ls_shift/su_max 0.010
_refine_ls_shift/su_mean 0.002
_refine_ls_structure_factor_coef Fsqd
_refine_ls_weighting_details 'calc w=1/[\s^2^(Fo^2^)+(0.0666P)^2^+0.1366P] where P=(Fo^2^+2Fc^2^)/3'
_refine_ls_weighting_scheme calc
_refine_ls_wR_factor_gt 0.1159
_refine_ls_wR_factor_ref 0.1220
_reflns_number_gt 1481
_reflns_number_total 1783
_reflns_threshold_expression >2\s(I)
_cod_data_source_file ol502220r_si_002.cif
_cod_data_source_block 1
_cod_depositor_comments 'Adding full bibliography for 1517440.cif.'
_cod_original_cell_volume 1004.38(7)
_cod_original_sg_symbol_H-M 'P 21/c'
_cod_database_code 1517440

loop_
_symmetry_equiv_pos_as_xyz
'x, y, z'
'-x, y+1/2, -z+1/2'
'-x, -y, -z'
'x, -y-1/2, z-1/2'

loop_
_atom_site_label
_atom_site_type_symbol
_atom_site_fract_x
_atom_site_fract_y
_atom_site_fract_z
_atom_site_U_iso_or_equiv
_atom_site_adp_type
_atom_site_occupancy
_atom_site_symmetry_multiplicity
_atom_site_calc_flag
_atom_site_refinement_flags
O1 O 0.64435(10) 0.95476(14) 0.67517(11) 0.0314(3) Uani 1 1 d .
O2 O 0.01702(11) 1.16029(12) 0.55481(11) 0.0310(3) Uani 1 1 d .
O3 O 0.43925(10) 0.87264(11) 0.60277(10) 0.0223(3) Uani 1 1 d .
C1 C 0.05568(16) 0.97589(17) 0.84318(16) 0.0263(4) Uani 1 1 d .
H1 H 0.0236 0.9254 0.9069 0.032 Uiso 1 1 calc R
C2 C 0.20282(15) 1.00503(16) 0.84883(14) 0.0204(4) Uani 1 1 d .
C3 C 0.20272(14) 1.10168(15) 0.72995(14) 0.0185(4) Uani 1 1 d .
H3 H 0.2253 1.1950 0.7634 0.022 Uiso 1 1 calc R
C4 C 0.30022(14) 1.06464(16) 0.63873(14) 0.0193(4) Uani 1 1 d .
H4 H 0.2751 1.1186 0.5586 0.023 Uiso 1 1 calc R
C5 C 0.44775(16) 1.09446(17) 0.69453(16) 0.0254(4) Uani 1 1 d .
H5A H 0.4771 1.1782 0.6568 0.030 Uiso 1 1 calc R
H5B H 0.4609 1.1056 0.7883 0.030 Uiso 1 1 calc R
C6 C 0.52465(15) 0.97147(17) 0.65940(13) 0.0221(4) Uani 1 1 d .
C7 C 0.05619(16) 1.10389(16) 0.65901(16) 0.0235(4) Uani 1 1 d .
C8 C -0.02488(16) 1.02838(17) 0.73940(17) 0.0276(4) Uani 1 1 d .
H8 H -0.1179 1.0187 0.7208 0.033 Uiso 1 1 calc R
C9 C 0.27581(16) 0.86726(17) 0.83291(15) 0.0233(4) Uani 1 1 d .
H9A H 0.3722 0.8808 0.8571 0.028 Uiso 1 1 calc R
H9B H 0.2492 0.7984 0.8908 0.028 Uiso 1 1 calc R
C10 C 0.24251(15) 0.81518(16) 0.69344(15) 0.0221(4) Uani 1 1 d .
H10A H 0.2797 0.7232 0.6887 0.026 Uiso 1 1 calc R
H10B H 0.1457 0.8089 0.6669 0.026 Uiso 1 1 calc R
C11 C 0.29861(15) 0.91045(16) 0.60139(14) 0.0203(4) Uani 1 1 d .
H11 H 0.2471 0.8987 0.5132 0.024 Uiso 1 1 calc R
C12 C 0.26283(17) 1.07259(19) 0.97913(15) 0.0284(4) Uani 1 1 d .
H12A H 0.2114 1.1532 0.9920 0.043 Uiso 1 1 calc R
H12B H 0.3543 1.0988 0.9785 0.043 Uiso 1 1 calc R
H12C H 0.2604 1.0081 1.0485 0.043 Uiso 1 1 calc R

loop_
_atom_site_aniso_label
_atom_site_aniso_U_11
_atom_site_aniso_U_22
_atom_site_aniso_U_33
_atom_site_aniso_U_23
_atom_site_aniso_U_13
_atom_site_aniso_U_12
O1 0.0204(6) 0.0461(8) 0.0264(6) 0.0041(5) 0.0010(5) 0.0011(5)
O2 0.0318(7) 0.0242(7) 0.0313(7) 0.0027(5) -0.0093(5) 0.0044(5)
O3 0.0206(6) 0.0249(6) 0.0202(6) -0.0022(4) 0.0004(4) 0.0033(4)
C1 0.0303(9) 0.0232(9) 0.0274(9) -0.0034(7) 0.0111(7) -0.0016(7)
C2 0.0269(9) 0.0162(8) 0.0176(8) 0.0001(6) 0.0029(6) 0.0003(6)
C3 0.0223(8) 0.0136(8) 0.0180(8) -0.0013(6) -0.0009(6) 0.0005(6)
C4 0.0227(8) 0.0182(8) 0.0159(7) 0.0021(6) -0.0001(6) -0.0009(6)
C5 0.0251(8) 0.0254(9) 0.0256(8) -0.0043(7) 0.0043(6) -0.0077(7)
C6 0.0227(8) 0.0306(9) 0.0121(7) 0.0036(6) 0.0008(6) -0.0021(7)
C7 0.0240(8) 0.0165(8) 0.0275(9) -0.0042(6) -0.0020(7) 0.0045(6)
C8 0.0209(9) 0.0244(9) 0.0373(9) -0.0057(7) 0.0052(7) -0.0001(7)
C9 0.0272(8) 0.0197(9) 0.0223(8) 0.0054(6) 0.0029(6) 0.0015(6)
C10 0.0237(8) 0.0151(8) 0.0265(8) -0.0008(6) 0.0020(6) 0.0022(6)
C11 0.0201(8) 0.0217(9) 0.0172(7) -0.0045(6) -0.0020(6) 0.0023(6)
C12 0.0365(10) 0.0287(10) 0.0185(8) -0.0031(7) 0.0012(7) 0.0004(7)

loop_
_atom_type_symbol
_atom_type_description
_atom_type_scat_dispersion_real
_atom_type_scat_dispersion_imag
_atom_type_scat_source
C C 0.0181 0.0091 'International Tables Vol C Tables 4.2.6.8 and 6.1.1.4'
H H 0.0000 0.0000 'International Tables Vol C Tables 4.2.6.8 and 6.1.1.4'
O O 0.0492 0.0322 'International Tables Vol C Tables 4.2.6.8 and 6.1.1.4'

loop_
_geom_angle_atom_site_label_1
_geom_angle_atom_site_label_2
_geom_angle_atom_site_label_3
_geom_angle
C6 O3 C11 111.72(12)
C8 C1 C2 114.51(15)
C8 C1 H1 122.7
C2 C1 H1 122.7
C1 C2 C12 110.14(12)
C1 C2 C9 108.80(13)
C12 C2 C9 110.04(12)
C1 C2 C3 102.92(12)
C12 C2 C3 113.36(13)
C9 C2 C3 111.30(12)
C4 C3 C7 112.16(12)
C4 C3 C2 116.68(12)
C7 C3 C2 104.81(12)
C4 C3 H3 107.6
C7 C3 H3 107.6
C2 C3 H3 107.6
C5 C4 C3 114.35(12)
C5 C4 C11 104.13(12)
C3 C4 C11 113.90(12)
C5 C4 H4 108.1
C3 C4 H4 108.1
C11 C4 H4 108.1
C6 C5 C4 105.68(12)
C6 C5 H5A 110.6
C4 C5 H5A 110.6
C6 C5 H5B 110.6
C4 C5 H5B 110.6
H5A C5 H5B 108.7
O1 C6 O3 120.86(15)
O1 C6 C5 128.73(15)
O3 C6 C5 110.41(13)
O2 C7 C8 127.48(15)
O2 C7 C3 124.62(15)
C8 C7 C3 107.90(13)
C1 C8 C7 109.39(14)
C1 C8 H8 125.3
C7 C8 H8 125.3
C10 C9 C2 111.17(12)
C10 C9 H9A 109.4
C2 C9 H9A 109.4
C10 C9 H9B 109.4
C2 C9 H9B 109.4
H9A C9 H9B 108.0
C11 C10 C9 111.33(13)
C11 C10 H10A 109.4
C9 C10 H10A 109.4
C11 C10 H10B 109.4
C9 C10 H10B 109.4
H10A C10 H10B 108.0
O3 C11 C10 108.44(12)
O3 C11 C4 105.85(11)
C10 C11 C4 114.58(12)
O3 C11 H11 109.3
C10 C11 H11 109.3
C4 C11 H11 109.3
C2 C12 H12A 109.5
C2 C12 H12B 109.5
H12A C12 H12B 109.5
C2 C12 H12C 109.5
H12A C12 H12C 109.5
H12B C12 H12C 109.5

loop_
_geom_bond_atom_site_label_1
_geom_bond_atom_site_label_2
_geom_bond_distance
O1 C6 1.2025(18)
O2 C7 1.2178(19)
O3 C6 1.3505(19)
O3 C11 1.4659(18)
C1 C8 1.333(2)
C1 C2 1.505(2)
C1 H1 0.9300
C2 C12 1.533(2)
C2 C9 1.546(2)
C2 C3 1.554(2)
C3 C4 1.532(2)
C3 C7 1.532(2)
C3 H3 0.9800
C4 C5 1.528(2)
C4 C11 1.540(2)
C4 H4 0.9800
C5 C6 1.502(2)
C5 H5A 0.9700
C5 H5B 0.9700
C7 C8 1.469(2)
C8 H8 0.9300
C9 C10 1.521(2)
C9 H9A 0.9700
C9 H9B 0.9700
C10 C11 1.514(2)
C10 H10A 0.9700
C10 H10B 0.9700
C11 H11 0.9800
C12 H12A 0.9600
C12 H12B 0.9600
C12 H12C 0.9600
